data_7024960
loop_
_publ_author_name
'Zi, Guofu'
'Zhang, Furen'
'Xiang, Li'
'Chen, Yue'
'Fang, Weihai'
'Song, Haibin'

_publ_section_title
;
 Synthesis and characterization of group 4 metal amides with new
 C2-symmetric binaphthyldiamine-based ligands and their use as catalysts
 for asymmetric hydroamination/cyclization.
;
_journal_issue 17
_journal_name_full 'Dalton transactions (Cambridge, England : 2003)'
_journal_page_first 4048
_journal_page_last 4061
_journal_paper_doi 10.1039/b923457h
_journal_volume 39
_journal_year 2010
_chemical_absolute_configuration rmad
_chemical_formula_moiety 'C56 H56 N4 O4 S2 Ti'
_chemical_formula_sum 'C56 H56 N4 O4 S2 Ti'
_chemical_formula_weight 961.07
_chemical_name_systematic
;
?
;
_space_group_IT_number 19
_symmetry_cell_setting orthorhombic
_symmetry_space_group_name_Hall 'P 2ac 2ab'
_symmetry_space_group_name_H-M 'P 21 21 21'
_atom_sites_solution_hydrogens geom
_atom_sites_solution_primary direct
_atom_sites_solution_secondary difmap
_audit_creation_method SHELXL-97
_cell_angle_alpha 90.00
_cell_angle_beta 90.00
_cell_angle_gamma 90.00
_cell_formula_units_Z 4
_cell_length_a 10.8873(5)
_cell_length_b 18.6323(7)
_cell_length_c 24.8231(10)
_cell_measurement_reflns_used 11015
_cell_measurement_temperature 113(2)
_cell_measurement_theta_max 27.9
_cell_measurement_theta_min 1.4
_cell_volume 5035.5(4)
_computing_cell_refinement CrystalClear
_computing_data_collection CrystalClear
_computing_data_reduction CrystalClear
_computing_publication_material 'CrystalStructure 3.7.0'
_computing_structure_refinement 'SHELXL-97 (Sheldrick, 1997)'
_computing_structure_solution 'SHELXS-97 (Sheldrick, 1990)'
_diffrn_ambient_temperature 113(2)
_diffrn_detector_area_resol_mean 7.31
_diffrn_measured_fraction_theta_full 0.999
_diffrn_measured_fraction_theta_max 0.999
_diffrn_measurement_device_type 'Rigaku Saturn CCD area detector'
_diffrn_measurement_method '\w and \f scans'
_diffrn_radiation_monochromator confocal
_diffrn_radiation_source 'rotating anode'
_diffrn_radiation_type MoK\a
_diffrn_radiation_wavelength 0.71070
_diffrn_reflns_av_R_equivalents 0.0562
_diffrn_reflns_av_sigmaI/netI 0.0669
_diffrn_reflns_limit_h_max 14
_diffrn_reflns_limit_h_min -10
_diffrn_reflns_limit_k_max 24
_diffrn_reflns_limit_k_min -24
_diffrn_reflns_limit_l_max 32
_diffrn_reflns_limit_l_min -32
_diffrn_reflns_number 35828
_diffrn_reflns_theta_full 27.85
_diffrn_reflns_theta_max 27.85
_diffrn_reflns_theta_min 1.37
_diffrn_standards_decay_% 0
_diffrn_standards_interval_count 0
_diffrn_standards_interval_time 0
_diffrn_standards_number 0
_exptl_absorpt_coefficient_mu 0.303
_exptl_absorpt_correction_T_max 0.9704
_exptl_absorpt_correction_T_min 0.9588
_exptl_absorpt_correction_type multi-scan
_exptl_absorpt_process_details Crystalclear
_exptl_crystal_colour red
_exptl_crystal_density_diffrn 1.268
_exptl_crystal_density_method 'not measured'
_exptl_crystal_description block
_exptl_crystal_F_000 2024
_exptl_crystal_size_max 0.14
_exptl_crystal_size_mid 0.12
_exptl_crystal_size_min 0.10
_refine_diff_density_max 0.235
_refine_diff_density_min -0.371
_refine_diff_density_rms 0.057
_refine_ls_abs_structure_details 'Flack H D (1983), Acta Cryst. A39, 876-881'
_refine_ls_abs_structure_Flack 0.02(2)
_refine_ls_extinction_method none
_refine_ls_goodness_of_fit_ref 1.072
_refine_ls_hydrogen_treatment constr
_refine_ls_matrix_type full
_refine_ls_number_parameters 610
_refine_ls_number_reflns 11929
_refine_ls_number_restraints 0
_refine_ls_restrained_S_all 1.072
_refine_ls_R_factor_all 0.0655
_refine_ls_R_factor_gt 0.0556
_refine_ls_shift/su_max 0.002
_refine_ls_shift/su_mean 0.000
_refine_ls_structure_factor_coef Fsqd
_refine_ls_weighting_details 'calc w=1/[\s^2^(Fo^2^)+(0.0478P)^2^+0.6662P] where P=(Fo^2^+2Fc^2^)/3'
_refine_ls_weighting_scheme calc
_refine_ls_wR_factor_gt 0.1131
_refine_ls_wR_factor_ref 0.1184
_reflns_number_gt 10454
_reflns_number_total 11929
_reflns_threshold_expression >2sigma(I)
_cod_data_source_file b923457h.txt
_cod_data_source_block compound7
_cod_database_code 7024960

loop_
_symmetry_equiv_pos_as_xyz
'x, y, z'
'x+1/2, -y+1/2, -z'
'-x, y+1/2, -z+1/2'
'-x+1/2, -y, z+1/2'

loop_
_atom_site_label
_atom_site_type_symbol
_atom_site_fract_x
_atom_site_fract_y
_atom_site_fract_z
_atom_site_U_iso_or_equiv
_atom_site_adp_type
_atom_site_occupancy
_atom_site_symmetry_multiplicity
_atom_site_calc_flag
_atom_site_refinement_flags
Ti1 Ti 0.62723(4) 0.39818(3) 0.412039(19) 0.02524(12) Uani 1 1 d .
S1 S 0.44010(6) 0.31759(4) 0.46040(3) 0.02670(15) Uani 1 1 d .
S2 S 0.62733(6) 0.53329(4) 0.32351(3) 0.02395(14) Uani 1 1 d .
O1 O 0.57359(17) 0.30182(11) 0.45650(8) 0.0306(5) Uani 1 1 d .
O2 O 0.3903(2) 0.32141(12) 0.51392(7) 0.0352(5) Uani 1 1 d .
O3 O 0.68791(17) 0.52336(11) 0.27217(8) 0.0298(5) Uani 1 1 d .
O4 O 0.69600(17) 0.56719(11) 0.36605(8) 0.0315(5) Uani 1 1 d .
N1 N 0.4410(2) 0.38926(13) 0.42675(9) 0.0254(5) Uani 1 1 d .
N2 N 0.57576(19) 0.45845(12) 0.34749(9) 0.0217(5) Uani 1 1 d .
N3 N 0.6915(2) 0.45967(15) 0.46332(11) 0.0372(6) Uani 1 1 d .
N4 N 0.7592(2) 0.34326(13) 0.38649(10) 0.0321(6) Uani 1 1 d .
C1 C 0.3107(2) 0.43768(14) 0.35705(11) 0.0211(5) Uani 1 1 d .
C2 C 0.3350(2) 0.42894(15) 0.41127(11) 0.0249(6) Uani 1 1 d .
C3 C 0.2586(3) 0.46012(17) 0.45120(12) 0.0325(7) Uani 1 1 d .
H3 H 0.2774 0.4535 0.4882 0.039 Uiso 1 1 calc R
C4 C 0.1585(3) 0.49935(17) 0.43677(13) 0.0343(7) Uani 1 1 d .
H4 H 0.1074 0.5194 0.4639 0.041 Uiso 1 1 calc R
C5 C 0.1295(3) 0.51073(15) 0.38163(12) 0.0298(6) Uani 1 1 d .
C6 C 0.2072(2) 0.48080(14) 0.34137(11) 0.0241(6) Uani 1 1 d .
C7 C 0.1775(3) 0.49421(15) 0.28657(12) 0.0275(6) Uani 1 1 d .
H7 H 0.2305 0.4772 0.2590 0.033 Uiso 1 1 calc R
C8 C 0.0739(3) 0.53121(16) 0.27298(13) 0.0326(7) Uani 1 1 d .
H8 H 0.0552 0.5385 0.2360 0.039 Uiso 1 1 calc R
C9 C -0.0053(3) 0.55862(17) 0.31231(14) 0.0383(8) Uani 1 1 d .
H9 H -0.0783 0.5830 0.3021 0.046 Uiso 1 1 calc R
C10 C 0.0234(3) 0.54997(17) 0.36552(14) 0.0372(8) Uani 1 1 d .
H10 H -0.0283 0.5705 0.3922 0.045 Uiso 1 1 calc R
C11 C 0.3857(2) 0.39948(14) 0.31611(10) 0.0213(5) Uani 1 1 d .
C12 C 0.5114(2) 0.41129(14) 0.31075(10) 0.0216(5) Uani 1 1 d .
C13 C 0.5814(3) 0.37327(14) 0.27169(11) 0.0251(6) Uani 1 1 d .
H13 H 0.6670 0.3822 0.2685 0.030 Uiso 1 1 calc R
C14 C 0.5267(3) 0.32405(15) 0.23885(11) 0.0298(6) Uani 1 1 d .
H14 H 0.5743 0.3000 0.2124 0.036 Uiso 1 1 calc R
C15 C 0.4001(3) 0.30838(15) 0.24368(11) 0.0270(6) Uani 1 1 d .
C16 C 0.3292(2) 0.34508(15) 0.28311(11) 0.0241(6) Uani 1 1 d .
C17 C 0.2035(3) 0.32508(15) 0.28919(12) 0.0293(6) Uani 1 1 d .
H17 H 0.1549 0.3477 0.3161 0.035 Uiso 1 1 calc R
C18 C 0.1519(3) 0.27380(16) 0.25690(13) 0.0374(8) Uani 1 1 d .
H18 H 0.0679 0.2616 0.2615 0.045 Uiso 1 1 calc R
C19 C 0.2220(3) 0.23875(16) 0.21680(13) 0.0398(8) Uani 1 1 d .
H19 H 0.1847 0.2041 0.1940 0.048 Uiso 1 1 calc R
C20 C 0.3437(3) 0.25497(16) 0.21100(12) 0.0342(7) Uani 1 1 d .
H20 H 0.3912 0.2303 0.1848 0.041 Uiso 1 1 calc R
C21 C 0.3581(3) 0.25148(15) 0.42529(10) 0.0248(6) Uani 1 1 d .
C22 C 0.4034(2) 0.22461(15) 0.37667(11) 0.0278(6) Uani 1 1 d .
H22 H 0.4811 0.2396 0.3634 0.033 Uiso 1 1 calc R
C23 C 0.3331(3) 0.17590(15) 0.34822(11) 0.0290(6) Uani 1 1 d .
H23 H 0.3641 0.1566 0.3155 0.035 Uiso 1 1 calc R
C24 C 0.2172(3) 0.15433(16) 0.36648(12) 0.0315(7) Uani 1 1 d .
C25 C 0.1746(3) 0.18229(18) 0.41474(13) 0.0402(8) Uani 1 1 d .
H25 H 0.0958 0.1686 0.4276 0.048 Uiso 1 1 calc R
C26 C 0.2453(3) 0.23005(18) 0.44466(12) 0.0388(8) Uani 1 1 d .
H26 H 0.2160 0.2478 0.4782 0.047 Uiso 1 1 calc R
C27 C 0.1382(3) 0.10422(17) 0.33351(13) 0.0411(8) Uani 1 1 d .
H27A H 0.0719 0.1315 0.3164 0.062 Uiso 1 1 calc R
H27B H 0.1029 0.0674 0.3570 0.062 Uiso 1 1 calc R
H27C H 0.1885 0.0813 0.3057 0.062 Uiso 1 1 calc R
C28 C 0.4954(2) 0.58566(14) 0.31050(11) 0.0227(6) Uani 1 1 d .
C29 C 0.4519(2) 0.59283(15) 0.25808(11) 0.0269(6) Uani 1 1 d .
H29 H 0.4925 0.5694 0.2291 0.032 Uiso 1 1 calc R
C30 C 0.3494(3) 0.63430(15) 0.24864(12) 0.0281(6) Uani 1 1 d .
H30 H 0.3202 0.6396 0.2128 0.034 Uiso 1 1 calc R
C31 C 0.2875(3) 0.66854(15) 0.29043(12) 0.0276(6) Uani 1 1 d .
C32 C 0.3318(3) 0.66048(16) 0.34237(12) 0.0307(7) Uani 1 1 d .
H32 H 0.2908 0.6838 0.3712 0.037 Uiso 1 1 calc R
C33 C 0.4345(3) 0.61921(15) 0.35311(11) 0.0267(6) Uani 1 1 d .
H33 H 0.4632 0.6138 0.3890 0.032 Uiso 1 1 calc R
C34 C 0.1749(3) 0.71349(17) 0.27925(14) 0.0388(8) Uani 1 1 d .
H34A H 0.1291 0.6926 0.2491 0.058 Uiso 1 1 calc R
H34B H 0.2000 0.7625 0.2700 0.058 Uiso 1 1 calc R
H34C H 0.1226 0.7145 0.3114 0.058 Uiso 1 1 calc R
C35 C 0.8158(3) 0.4628(2) 0.48649(15) 0.0570(11) Uani 1 1 d .
H35A H 0.8108 0.4573 0.5257 0.085 Uiso 1 1 calc R
H35B H 0.8533 0.5092 0.4779 0.085 Uiso 1 1 calc R
H35C H 0.8660 0.4241 0.4714 0.085 Uiso 1 1 calc R
C36 C 0.6107(3) 0.5147(2) 0.48690(14) 0.0483(9) Uani 1 1 d .
H36A H 0.6468 0.5623 0.4812 0.072 Uiso 1 1 calc R
H36B H 0.6016 0.5059 0.5256 0.072 Uiso 1 1 calc R
H36C H 0.5299 0.5126 0.4696 0.072 Uiso 1 1 calc R
C37 C 0.8588(3) 0.38466(19) 0.36089(15) 0.0475(8) Uani 1 1 d .
H37A H 0.8605 0.3744 0.3222 0.071 Uiso 1 1 calc R
H37B H 0.9377 0.3711 0.3770 0.071 Uiso 1 1 calc R
H37C H 0.8446 0.4361 0.3665 0.071 Uiso 1 1 calc R
C38 C 0.7810(3) 0.26617(18) 0.37974(14) 0.0458(9) Uani 1 1 d .
H38A H 0.8586 0.2531 0.3971 0.069 Uiso 1 1 calc R
H38B H 0.7854 0.2547 0.3413 0.069 Uiso 1 1 calc R
H38C H 0.7136 0.2392 0.3963 0.069 Uiso 1 1 calc R
C39 C 0.1359(3) 0.91561(17) 0.31353(13) 0.0372(7) Uani 1 1 d .
H39 H 0.1333 0.9426 0.2811 0.045 Uiso 1 1 calc R
C40 C 0.2426(3) 0.91293(19) 0.34341(13) 0.0404(8) Uani 1 1 d .
H40 H 0.3132 0.9384 0.3316 0.049 Uiso 1 1 calc R
C41 C 0.2474(3) 0.8735(2) 0.39037(14) 0.0497(9) Uani 1 1 d .
H41 H 0.3216 0.8715 0.4105 0.060 Uiso 1 1 calc R
C42 C 0.1445(4) 0.83687(19) 0.40843(15) 0.0511(9) Uani 1 1 d .
H42 H 0.1473 0.8098 0.4409 0.061 Uiso 1 1 calc R
C43 C 0.0357(3) 0.8404(2) 0.37786(16) 0.0517(10) Uani 1 1 d .
H43 H -0.0359 0.8159 0.3897 0.062 Uiso 1 1 calc R
C44 C 0.0334(3) 0.87937(18) 0.33071(14) 0.0411(8) Uani 1 1 d .
H44 H -0.0398 0.8812 0.3099 0.049 Uiso 1 1 calc R
C45 C 0.7936(3) 0.00223(19) 0.37401(14) 0.0433(8) Uani 1 1 d .
H45 H 0.8796 -0.0044 0.3702 0.052 Uiso 1 1 calc R
C46 C 0.7127(3) -0.04923(19) 0.35471(14) 0.0428(8) Uani 1 1 d .
H46 H 0.7434 -0.0906 0.3369 0.051 Uiso 1 1 calc R
C47 C 0.5878(3) -0.0404(2) 0.36130(14) 0.0454(9) Uani 1 1 d .
H47 H 0.5326 -0.0761 0.3486 0.054 Uiso 1 1 calc R
C48 C 0.5433(3) 0.0206(2) 0.38650(14) 0.0506(9) Uani 1 1 d .
H48 H 0.4573 0.0270 0.3908 0.061 Uiso 1 1 calc R
C49 C 0.6237(4) 0.07206(19) 0.40545(14) 0.0507(9) Uani 1 1 d .
H49 H 0.5932 0.1137 0.4230 0.061 Uiso 1 1 calc R
C50 C 0.7486(4) 0.06278(18) 0.39875(13) 0.0436(8) Uani 1 1 d .
H50 H 0.8039 0.0985 0.4113 0.052 Uiso 1 1 calc R
C51 C 0.3193(4) 0.6684(2) 0.49605(14) 0.0527(10) Uani 1 1 d .
H51 H 0.3299 0.6273 0.4739 0.063 Uiso 1 1 calc R
C52 C 0.2282(4) 0.6697(3) 0.53286(16) 0.0822(16) Uani 1 1 d .
H52 H 0.1764 0.6291 0.5375 0.099 Uiso 1 1 calc R
C53 C 0.2113(5) 0.7300(5) 0.5634(2) 0.112(3) Uani 1 1 d .
H53 H 0.1465 0.7313 0.5890 0.135 Uiso 1 1 calc R
C54 C 0.2869(7) 0.7889(4) 0.5576(2) 0.109(3) Uani 1 1 d .
H54 H 0.2749 0.8306 0.5790 0.131 Uiso 1 1 calc R
C55 C 0.3801(6) 0.7859(3) 0.52029(19) 0.0839(16) Uani 1 1 d .
H55 H 0.4330 0.8259 0.5154 0.101 Uiso 1 1 calc R
C56 C 0.3964(4) 0.7255(2) 0.49038(16) 0.0610(11) Uani 1 1 d .
H56 H 0.4621 0.7232 0.4653 0.073 Uiso 1 1 calc R

loop_
_atom_site_aniso_label
_atom_site_aniso_U_11
_atom_site_aniso_U_22
_atom_site_aniso_U_33
_atom_site_aniso_U_23
_atom_site_aniso_U_13
_atom_site_aniso_U_12
Ti1 0.0205(2) 0.0284(3) 0.0268(2) 0.0022(2) -0.0052(2) -0.0016(2)
S1 0.0280(4) 0.0312(4) 0.0210(3) 0.0038(3) -0.0023(3) -0.0030(3)
S2 0.0188(3) 0.0235(3) 0.0295(3) 0.0000(3) 0.0012(3) -0.0027(3)
O1 0.0242(10) 0.0371(12) 0.0306(11) 0.0102(9) -0.0075(8) -0.0011(9)
O2 0.0426(13) 0.0439(13) 0.0190(9) 0.0010(9) 0.0003(9) -0.0070(11)
O3 0.0256(10) 0.0317(11) 0.0320(11) 0.0010(9) 0.0103(8) 0.0013(9)
O4 0.0234(10) 0.0322(11) 0.0388(12) -0.0041(9) -0.0067(9) -0.0067(9)
N1 0.0218(11) 0.0292(13) 0.0253(11) 0.0034(10) -0.0024(9) -0.0019(10)
N2 0.0178(11) 0.0210(12) 0.0263(11) -0.0018(9) -0.0013(9) -0.0003(9)
N3 0.0347(14) 0.0431(16) 0.0337(14) 0.0004(13) -0.0097(12) -0.0096(12)
N4 0.0271(13) 0.0312(14) 0.0380(14) 0.0088(11) -0.0058(11) -0.0004(11)
C1 0.0150(12) 0.0206(13) 0.0276(14) -0.0003(11) -0.0016(10) -0.0014(10)
C2 0.0200(13) 0.0254(14) 0.0294(14) 0.0002(12) -0.0003(11) -0.0030(11)
C3 0.0291(15) 0.0396(18) 0.0288(15) -0.0025(13) 0.0051(12) -0.0040(13)
C4 0.0255(16) 0.0384(18) 0.0391(17) -0.0066(14) 0.0085(13) 0.0007(13)
C5 0.0198(13) 0.0269(15) 0.0429(17) -0.0021(12) 0.0036(13) -0.0027(12)
C6 0.0178(13) 0.0212(14) 0.0333(15) 0.0003(11) -0.0009(11) -0.0018(11)
C7 0.0215(14) 0.0219(14) 0.0392(17) 0.0031(12) -0.0057(12) -0.0004(11)
C8 0.0241(14) 0.0258(15) 0.0478(18) 0.0053(14) -0.0087(13) -0.0011(12)
C9 0.0202(15) 0.0315(17) 0.063(2) 0.0103(16) -0.0038(14) 0.0032(13)
C10 0.0198(15) 0.0323(18) 0.059(2) -0.0033(15) 0.0088(14) 0.0043(12)
C11 0.0227(13) 0.0182(12) 0.0232(12) 0.0031(10) -0.0035(10) 0.0033(11)
C12 0.0201(13) 0.0234(14) 0.0214(12) 0.0005(11) -0.0013(10) 0.0014(11)
C13 0.0232(14) 0.0260(15) 0.0262(14) -0.0002(12) -0.0008(11) 0.0036(11)
C14 0.0354(16) 0.0242(15) 0.0297(15) -0.0037(12) 0.0010(12) 0.0082(13)
C15 0.0356(16) 0.0203(14) 0.0252(14) 0.0005(11) -0.0096(11) 0.0038(12)
C16 0.0265(14) 0.0215(14) 0.0245(13) 0.0018(11) -0.0067(11) -0.0007(11)
C17 0.0280(15) 0.0236(15) 0.0364(16) 0.0036(12) -0.0106(12) -0.0005(12)
C18 0.0337(18) 0.0285(16) 0.0502(19) 0.0010(14) -0.0185(15) -0.0065(13)
C19 0.057(2) 0.0215(16) 0.0412(18) -0.0014(14) -0.0235(16) -0.0077(15)
C20 0.048(2) 0.0244(15) 0.0298(15) -0.0032(12) -0.0109(14) 0.0044(14)
C21 0.0283(15) 0.0251(14) 0.0211(12) 0.0039(11) -0.0023(11) -0.0017(12)
C22 0.0223(14) 0.0320(16) 0.0291(14) 0.0029(12) 0.0042(11) 0.0033(12)
C23 0.0341(16) 0.0252(15) 0.0276(14) -0.0009(12) 0.0025(12) 0.0069(12)
C24 0.0397(17) 0.0234(15) 0.0314(15) 0.0013(12) 0.0004(13) -0.0022(13)
C25 0.0364(17) 0.0454(19) 0.0388(17) -0.0086(16) 0.0112(14) -0.0183(15)
C26 0.0421(19) 0.046(2) 0.0278(16) -0.0064(14) 0.0113(14) -0.0118(16)
C27 0.049(2) 0.0315(17) 0.0429(18) -0.0090(14) 0.0033(15) -0.0109(16)
C28 0.0214(13) 0.0192(14) 0.0275(14) -0.0004(11) 0.0022(11) -0.0040(11)
C29 0.0250(14) 0.0258(15) 0.0299(14) -0.0005(12) 0.0023(11) 0.0002(12)
C30 0.0270(15) 0.0273(15) 0.0300(14) 0.0021(12) -0.0049(12) 0.0001(12)
C31 0.0259(14) 0.0188(14) 0.0382(16) 0.0004(12) -0.0011(12) 0.0011(11)
C32 0.0321(16) 0.0247(15) 0.0354(16) -0.0027(12) 0.0069(12) 0.0012(12)
C33 0.0282(15) 0.0270(15) 0.0249(13) -0.0022(12) 0.0007(11) 0.0019(12)
C34 0.0310(17) 0.0308(17) 0.055(2) 0.0026(15) -0.0025(15) 0.0080(13)
C35 0.039(2) 0.083(3) 0.049(2) -0.011(2) -0.0173(17) -0.020(2)
C36 0.051(2) 0.052(2) 0.0420(19) -0.0124(17) -0.0027(17) -0.0093(18)
C37 0.0324(18) 0.053(2) 0.057(2) 0.0078(18) -0.0036(16) -0.0003(16)
C38 0.049(2) 0.043(2) 0.046(2) 0.0039(17) 0.0022(16) 0.0141(17)
C39 0.0397(18) 0.0300(16) 0.0421(17) -0.0079(13) 0.0001(15) 0.0072(15)
C40 0.0319(17) 0.046(2) 0.0431(19) -0.0038(16) 0.0042(14) -0.0019(15)
C41 0.044(2) 0.063(3) 0.043(2) -0.0077(18) -0.0052(16) 0.0066(18)
C42 0.068(3) 0.047(2) 0.0381(18) 0.0054(16) 0.0102(19) 0.0039(19)
C43 0.043(2) 0.048(2) 0.065(2) -0.0145(19) 0.0232(18) -0.0118(17)
C44 0.0271(16) 0.042(2) 0.054(2) -0.0127(17) 0.0021(14) 0.0028(14)
C45 0.0396(19) 0.043(2) 0.047(2) -0.0002(16) -0.0060(15) -0.0029(16)
C46 0.0387(19) 0.040(2) 0.050(2) -0.0110(16) 0.0008(16) 0.0003(15)
C47 0.0406(19) 0.047(2) 0.048(2) -0.0064(17) -0.0034(15) 0.0000(16)
C48 0.040(2) 0.065(3) 0.047(2) -0.0031(19) 0.0007(16) 0.0077(19)
C49 0.072(3) 0.044(2) 0.0362(18) -0.0075(16) 0.0014(19) 0.019(2)
C50 0.062(2) 0.0343(18) 0.0346(18) 0.0012(14) -0.0098(16) -0.0045(17)
C51 0.068(3) 0.053(2) 0.0367(19) -0.0070(17) -0.0011(18) 0.003(2)
C52 0.065(3) 0.146(5) 0.035(2) 0.000(3) -0.006(2) -0.019(3)
C53 0.066(4) 0.232(9) 0.039(3) -0.041(4) -0.003(2) 0.052(4)
C54 0.156(6) 0.110(5) 0.062(3) -0.047(3) -0.061(4) 0.092(5)
C55 0.141(5) 0.055(3) 0.055(3) 0.002(2) -0.032(3) -0.007(3)
C56 0.072(3) 0.067(3) 0.044(2) -0.008(2) 0.003(2) -0.003(2)

loop_
_atom_type_symbol
_atom_type_description
_atom_type_scat_dispersion_real
_atom_type_scat_dispersion_imag
_atom_type_scat_source
C C 0.0033 0.0016 'International Tables Vol C Tables 4.2.6.8 and 6.1.1.4'
H H 0.0000 0.0000 'International Tables Vol C Tables 4.2.6.8 and 6.1.1.4'
N N 0.0061 0.0033 'International Tables Vol C Tables 4.2.6.8 and 6.1.1.4'
O O 0.0106 0.0060 'International Tables Vol C Tables 4.2.6.8 and 6.1.1.4'
S S 0.1246 0.1234 'International Tables Vol C Tables 4.2.6.8 and 6.1.1.4'
Ti Ti 0.2776 0.4457 'International Tables Vol C Tables 4.2.6.8 and 6.1.1.4'

loop_
_geom_angle_atom_site_label_1
_geom_angle_atom_site_label_2
_geom_angle_atom_site_label_3
_geom_angle
N3 Ti1 N4 106.32(12)
N3 Ti1 N2 107.71(11)
N4 Ti1 N2 104.24(10)
N3 Ti1 N1 107.41(11)
N4 Ti1 N1 140.15(10)
N2 Ti1 N1 85.03(9)
N3 Ti1 O1 105.20(10)
N4 Ti1 O1 85.83(9)
N2 Ti1 O1 140.96(8)
N1 Ti1 O1 65.34(8)
N3 Ti1 S1 108.19(9)
N4 Ti1 S1 114.19(8)
N2 Ti1 S1 115.65(7)
N1 Ti1 S1 33.66(6)
O1 Ti1 S1 31.72(5)
O2 S1 O1 116.03(12)
O2 S1 N1 116.79(13)
O1 S1 N1 97.29(12)
O2 S1 C21 107.62(13)
O1 S1 C21 109.06(13)
N1 S1 C21 109.59(12)
O2 S1 Ti1 130.09(9)
O1 S1 Ti1 50.70(8)
N1 S1 Ti1 46.66(8)
C21 S1 Ti1 122.27(9)
O4 S2 O3 117.73(12)
O4 S2 N2 106.78(12)
O3 S2 N2 111.86(12)
O4 S2 C28 108.31(12)
O3 S2 C28 106.28(12)
N2 S2 C28 105.15(12)
S1 O1 Ti1 97.57(10)
C2 N1 S1 125.33(19)
C2 N1 Ti1 134.90(18)
S1 N1 Ti1 99.68(11)
C12 N2 S2 117.37(18)
C12 N2 Ti1 107.12(16)
S2 N2 Ti1 132.07(13)
C35 N3 C36 111.5(3)
C35 N3 Ti1 129.9(2)
C36 N3 Ti1 118.6(2)
C38 N4 C37 110.1(3)
C38 N4 Ti1 134.3(2)
C37 N4 Ti1 115.1(2)
C2 C1 C6 118.7(2)
C2 C1 C11 120.4(2)
C6 C1 C11 120.9(2)
C1 C2 C3 121.4(3)
C1 C2 N1 118.6(2)
C3 C2 N1 120.0(3)
C4 C3 C2 120.4(3)
C4 C3 H3 119.8
C2 C3 H3 119.8
C3 C4 C5 120.8(3)
C3 C4 H4 119.6
C5 C4 H4 119.6
C4 C5 C6 119.1(3)
C4 C5 C10 121.8(3)
C6 C5 C10 119.1(3)
C7 C6 C5 117.9(3)
C7 C6 C1 122.4(3)
C5 C6 C1 119.7(3)
C8 C7 C6 120.9(3)
C8 C7 H7 119.5
C6 C7 H7 119.5
C7 C8 C9 121.4(3)
C7 C8 H8 119.3
C9 C8 H8 119.3
C10 C9 C8 119.4(3)
C10 C9 H9 120.3
C8 C9 H9 120.3
C9 C10 C5 121.1(3)
C9 C10 H10 119.4
C5 C10 H10 119.4
C12 C11 C16 118.5(2)
C12 C11 C1 122.0(2)
C16 C11 C1 119.4(2)
C11 C12 C13 120.9(2)
C11 C12 N2 120.8(2)
C13 C12 N2 118.2(2)
C14 C13 C12 120.5(3)
C14 C13 H13 119.7
C12 C13 H13 119.7
C13 C14 C15 120.9(3)
C13 C14 H14 119.5
C15 C14 H14 119.5
C14 C15 C16 119.3(3)
C14 C15 C20 121.1(3)
C16 C15 C20 119.6(3)
C15 C16 C17 117.9(2)
C15 C16 C11 119.8(2)
C17 C16 C11 122.2(3)
C18 C17 C16 121.0(3)
C18 C17 H17 119.5
C16 C17 H17 119.5
C17 C18 C19 120.9(3)
C17 C18 H18 119.5
C19 C18 H18 119.5
C20 C19 C18 119.7(3)
C20 C19 H19 120.2
C18 C19 H19 120.2
C19 C20 C15 120.9(3)
C19 C20 H20 119.6
C15 C20 H20 119.6
C26 C21 C22 120.8(3)
C26 C21 S1 118.9(2)
C22 C21 S1 120.1(2)
C23 C22 C21 118.8(3)
C23 C22 H22 120.6
C21 C22 H22 120.6
C22 C23 C24 121.5(3)
C22 C23 H23 119.2
C24 C23 H23 119.2
C25 C24 C23 118.3(3)
C25 C24 C27 120.7(3)
C23 C24 C27 121.0(3)
C24 C25 C26 121.1(3)
C24 C25 H25 119.5
C26 C25 H25 119.5
C21 C26 C25 119.5(3)
C21 C26 H26 120.3
C25 C26 H26 120.3
C24 C27 H27A 109.5
C24 C27 H27B 109.5
H27A C27 H27B 109.5
C24 C27 H27C 109.5
H27A C27 H27C 109.5
H27B C27 H27C 109.5
C29 C28 C33 120.3(3)
C29 C28 S2 120.0(2)
C33 C28 S2 119.7(2)
C30 C29 C28 119.2(3)
C30 C29 H29 120.4
C28 C29 H29 120.4
C29 C30 C31 121.5(3)
C29 C30 H30 119.3
C31 C30 H30 119.3
C32 C31 C30 118.4(3)
C32 C31 C34 120.9(3)
C30 C31 C34 120.7(3)
C33 C32 C31 121.4(3)
C33 C32 H32 119.3
C31 C32 H32 119.3
C32 C33 C28 119.1(3)
C32 C33 H33 120.4
C28 C33 H33 120.4
C31 C34 H34A 109.5
C31 C34 H34B 109.5
H34A C34 H34B 109.5
C31 C34 H34C 109.5
H34A C34 H34C 109.5
H34B C34 H34C 109.5
N3 C35 H35A 109.5
N3 C35 H35B 109.5
H35A C35 H35B 109.5
N3 C35 H35C 109.5
H35A C35 H35C 109.5
H35B C35 H35C 109.5
N3 C36 H36A 109.5
N3 C36 H36B 109.5
H36A C36 H36B 109.5
N3 C36 H36C 109.5
H36A C36 H36C 109.5
H36B C36 H36C 109.5
N4 C37 H37A 109.5
N4 C37 H37B 109.5
H37A C37 H37B 109.5
N4 C37 H37C 109.5
H37A C37 H37C 109.5
H37B C37 H37C 109.5
N4 C38 H38A 109.5
N4 C38 H38B 109.5
H38A C38 H38B 109.5
N4 C38 H38C 109.5
H38A C38 H38C 109.5
H38B C38 H38C 109.5
C44 C39 C40 120.0(3)
C44 C39 H39 120.0
C40 C39 H39 120.0
C41 C40 C39 120.4(3)
C41 C40 H40 119.8
C39 C40 H40 119.8
C40 C41 C42 120.4(3)
C40 C41 H41 119.8
C42 C41 H41 119.8
C41 C42 C43 118.8(3)
C41 C42 H42 120.6
C43 C42 H42 120.6
C44 C43 C42 119.9(3)
C44 C43 H43 120.1
C42 C43 H43 120.1
C39 C44 C43 120.6(3)
C39 C44 H44 119.7
C43 C44 H44 119.7
C50 C45 C46 119.7(3)
C50 C45 H45 120.1
C46 C45 H45 120.1
C47 C46 C45 120.2(3)
C47 C46 H46 119.9
C45 C46 H46 119.9
C46 C47 C48 119.7(3)
C46 C47 H47 120.1
C48 C47 H47 120.1
C49 C48 C47 120.1(3)
C49 C48 H48 119.9
C47 C48 H48 119.9
C50 C49 C48 119.7(3)
C50 C49 H49 120.1
C48 C49 H49 120.1
C45 C50 C49 120.5(3)
C45 C50 H50 119.8
C49 C50 H50 119.8
C52 C51 C56 120.6(4)
C52 C51 H51 119.7
C56 C51 H51 119.7
C51 C52 C53 119.3(5)
C51 C52 H52 120.4
C53 C52 H52 120.4
C52 C53 C54 121.1(5)
C52 C53 H53 119.5
C54 C53 H53 119.5
C55 C54 C53 118.5(5)
C55 C54 H54 120.7
C53 C54 H54 120.7
C56 C55 C54 119.9(5)
C56 C55 H55 120.1
C54 C55 H55 120.1
C55 C56 C51 120.6(4)
C55 C56 H56 119.7
C51 C56 H56 119.7

loop_
_geom_bond_atom_site_label_1
_geom_bond_atom_site_label_2
_geom_bond_distance
Ti1 N3 1.850(3)
Ti1 N4 1.874(3)
Ti1 N2 2.035(2)
Ti1 N1 2.067(2)
Ti1 O1 2.187(2)
Ti1 S1 2.8012(9)
S1 O2 1.436(2)
S1 O1 1.486(2)
S1 N1 1.575(2)
S1 C21 1.753(3)
S2 O4 1.440(2)
S2 O3 1.447(2)
S2 N2 1.617(2)
S2 C28 1.766(3)
N1 C2 1.424(3)
N2 C12 1.447(3)
N3 C35 1.471(4)
N3 C36 1.473(4)
N4 C38 1.465(4)
N4 C37 1.475(4)
C1 C2 1.381(4)
C1 C6 1.438(4)
C1 C11 1.485(4)
C2 C3 1.418(4)
C3 C4 1.360(4)
C3 H3 0.9500
C4 C5 1.421(4)
C4 H4 0.9500
C5 C6 1.423(4)
C5 C10 1.425(4)
C6 C7 1.420(4)
C7 C8 1.364(4)
C7 H7 0.9500
C8 C9 1.399(4)
C8 H8 0.9500
C9 C10 1.367(5)
C9 H9 0.9500
C10 H10 0.9500
C11 C12 1.393(3)
C11 C16 1.441(4)
C12 C13 1.422(4)
C13 C14 1.364(4)
C13 H13 0.9500
C14 C15 1.414(4)
C14 H14 0.9500
C15 C16 1.422(4)
C15 C20 1.423(4)
C16 C17 1.426(4)
C17 C18 1.368(4)
C17 H17 0.9500
C18 C19 1.414(5)
C18 H18 0.9500
C19 C20 1.366(5)
C19 H19 0.9500
C20 H20 0.9500
C21 C26 1.379(4)
C21 C22 1.396(4)
C22 C23 1.381(4)
C22 H22 0.9500
C23 C24 1.400(4)
C23 H23 0.9500
C24 C25 1.386(4)
C24 C27 1.510(4)
C25 C26 1.391(4)
C25 H25 0.9500
C26 H26 0.9500
C27 H27A 0.9800
C27 H27B 0.9800
C27 H27C 0.9800
C28 C29 1.391(4)
C28 C33 1.396(4)
C29 C30 1.378(4)
C29 H29 0.9500
C30 C31 1.391(4)
C30 H30 0.9500
C31 C32 1.385(4)
C31 C34 1.511(4)
C32 C33 1.382(4)
C32 H32 0.9500
C33 H33 0.9500
C34 H34A 0.9800
C34 H34B 0.9800
C34 H34C 0.9800
C35 H35A 0.9800
C35 H35B 0.9800
C35 H35C 0.9800
C36 H36A 0.9800
C36 H36B 0.9800
C36 H36C 0.9800
C37 H37A 0.9800
C37 H37B 0.9800
C37 H37C 0.9800
C38 H38A 0.9800
C38 H38B 0.9800
C38 H38C 0.9800
C39 C44 1.372(4)
C39 C40 1.379(4)
C39 H39 0.9500
C40 C41 1.379(5)
C40 H40 0.9500
C41 C42 1.386(5)
C41 H41 0.9500
C42 C43 1.408(5)
C42 H42 0.9500
C43 C44 1.377(5)
C43 H43 0.9500
C44 H44 0.9500
C45 C50 1.374(5)
C45 C46 1.387(4)
C45 H45 0.9500
C46 C47 1.379(5)
C46 H46 0.9500
C47 C48 1.385(5)
C47 H47 0.9500
C48 C49 1.381(5)
C48 H48 0.9500
C49 C50 1.381(5)
C49 H49 0.9500
C50 H50 0.9500
C51 C52 1.349(6)
C51 C56 1.363(6)
C51 H51 0.9500
C52 C53 1.368(8)
C52 H52 0.9500
C53 C54 1.380(9)
C53 H53 0.9500
C54 C55 1.375(8)
C54 H54 0.9500
C55 C56 1.359(6)
C55 H55 0.9500
C56 H56 0.9500

loop_
_geom_torsion_atom_site_label_1
_geom_torsion_atom_site_label_2
_geom_torsion_atom_site_label_3
_geom_torsion_atom_site_label_4
_geom_torsion
N3 Ti1 S1 O2 3.38(16)
N4 Ti1 S1 O2 121.54(15)
N2 Ti1 S1 O2 -117.47(14)
N1 Ti1 S1 O2 -90.90(17)
O1 Ti1 S1 O2 93.00(16)
N3 Ti1 S1 O1 -89.61(14)
N4 Ti1 S1 O1 28.55(13)
N2 Ti1 S1 O1 149.53(13)
N1 Ti1 S1 O1 176.10(16)
N3 Ti1 S1 N1 94.28(15)
N4 Ti1 S1 N1 -147.56(14)
N2 Ti1 S1 N1 -26.57(13)
O1 Ti1 S1 N1 -176.10(16)
N3 Ti1 S1 C21 -178.61(14)
N4 Ti1 S1 C21 -60.45(14)
N2 Ti1 S1 C21 60.54(13)
N1 Ti1 S1 C21 87.11(16)
O1 Ti1 S1 C21 -88.99(15)
O2 S1 O1 Ti1 -121.77(12)
N1 S1 O1 Ti1 2.86(12)
C21 S1 O1 Ti1 116.55(11)
N3 Ti1 O1 S1 100.12(13)
N4 Ti1 O1 S1 -154.08(12)
N2 Ti1 O1 S1 -46.53(18)
N1 Ti1 O1 S1 -2.38(10)
O2 S1 N1 C2 -62.0(3)
O1 S1 N1 C2 174.0(2)
C21 S1 N1 C2 60.7(3)
Ti1 S1 N1 C2 177.0(3)
O2 S1 N1 Ti1 121.03(12)
O1 S1 N1 Ti1 -3.04(12)
C21 S1 N1 Ti1 -116.31(13)
N3 Ti1 N1 C2 86.6(3)
N4 Ti1 N1 C2 -126.8(3)
N2 Ti1 N1 C2 -20.4(3)
O1 Ti1 N1 C2 -174.3(3)
S1 Ti1 N1 C2 -176.6(3)
N3 Ti1 N1 S1 -96.86(13)
N4 Ti1 N1 S1 49.79(19)
N2 Ti1 N1 S1 156.12(12)
O1 Ti1 N1 S1 2.25(9)
O4 S2 N2 C12 -175.11(18)
O3 S2 N2 C12 -45.0(2)
C28 S2 N2 C12 70.0(2)
O4 S2 N2 Ti1 -19.1(2)
O3 S2 N2 Ti1 111.09(17)
C28 S2 N2 Ti1 -133.98(16)
N3 Ti1 N2 C12 -172.73(16)
N4 Ti1 N2 C12 74.61(18)
N1 Ti1 N2 C12 -66.02(16)
O1 Ti1 N2 C12 -26.6(2)
S1 Ti1 N2 C12 -51.61(17)
N3 Ti1 N2 S2 29.4(2)
N4 Ti1 N2 S2 -83.24(18)
N1 Ti1 N2 S2 136.13(18)
O1 Ti1 N2 S2 175.58(13)
S1 Ti1 N2 S2 150.54(14)
N4 Ti1 N3 C35 -6.8(3)
N2 Ti1 N3 C35 -118.1(3)
N1 Ti1 N3 C35 151.7(3)
O1 Ti1 N3 C35 83.3(3)
S1 Ti1 N3 C35 116.3(3)
N4 Ti1 N3 C36 174.1(2)
N2 Ti1 N3 C36 62.8(2)
N1 Ti1 N3 C36 -27.4(3)
O1 Ti1 N3 C36 -95.8(2)
S1 Ti1 N3 C36 -62.8(2)
N3 Ti1 N4 C38 128.6(3)
N2 Ti1 N4 C38 -117.8(3)
N1 Ti1 N4 C38 -18.3(4)
O1 Ti1 N4 C38 23.9(3)
S1 Ti1 N4 C38 9.3(3)
N3 Ti1 N4 C37 -60.8(2)
N2 Ti1 N4 C37 52.9(2)
N1 Ti1 N4 C37 152.4(2)
O1 Ti1 N4 C37 -165.4(2)
S1 Ti1 N4 C37 -179.97(19)
C6 C1 C2 C3 1.5(4)
C11 C1 C2 C3 -174.8(2)
C6 C1 C2 N1 -176.9(2)
C11 C1 C2 N1 6.9(4)
S1 N1 C2 C1 -118.2(3)
Ti1 N1 C2 C1 57.7(4)
S1 N1 C2 C3 63.4(3)
Ti1 N1 C2 C3 -120.7(3)
C1 C2 C3 C4 0.3(4)
N1 C2 C3 C4 178.6(3)
C2 C3 C4 C5 -0.9(5)
C3 C4 C5 C6 -0.4(4)
C3 C4 C5 C10 178.3(3)
C4 C5 C6 C7 -178.7(3)
C10 C5 C6 C7 2.6(4)
C4 C5 C6 C1 2.2(4)
C10 C5 C6 C1 -176.5(2)
C2 C1 C6 C7 178.3(3)
C11 C1 C6 C7 -5.5(4)
C2 C1 C6 C5 -2.7(4)
C11 C1 C6 C5 173.5(2)
C5 C6 C7 C8 -3.6(4)
C1 C6 C7 C8 175.5(3)
C6 C7 C8 C9 1.4(4)
C7 C8 C9 C10 1.9(5)
C8 C9 C10 C5 -2.9(5)
C4 C5 C10 C9 -178.0(3)
C6 C5 C10 C9 0.6(4)
C2 C1 C11 C12 -62.0(3)
C6 C1 C11 C12 121.9(3)
C2 C1 C11 C16 113.9(3)
C6 C1 C11 C16 -62.3(3)
C16 C11 C12 C13 3.2(4)
C1 C11 C12 C13 179.1(2)
C16 C11 C12 N2 -172.0(2)
C1 C11 C12 N2 3.9(4)
S2 N2 C12 C11 -111.3(2)
Ti1 N2 C12 C11 87.0(2)
S2 N2 C12 C13 73.3(3)
Ti1 N2 C12 C13 -88.3(2)
C11 C12 C13 C14 -0.4(4)
N2 C12 C13 C14 175.0(2)
C12 C13 C14 C15 -1.6(4)
C13 C14 C15 C16 0.5(4)
C13 C14 C15 C20 -177.4(3)
C14 C15 C16 C17 -176.3(3)
C20 C15 C16 C17 1.6(4)
C14 C15 C16 C11 2.4(4)
C20 C15 C16 C11 -179.7(2)
C12 C11 C16 C15 -4.2(4)
C1 C11 C16 C15 179.8(2)
C12 C11 C16 C17 174.4(3)
C1 C11 C16 C17 -1.5(4)
C15 C16 C17 C18 -2.0(4)
C11 C16 C17 C18 179.3(3)
C16 C17 C18 C19 0.5(4)
C17 C18 C19 C20 1.6(5)
C18 C19 C20 C15 -2.0(5)
C14 C15 C20 C19 178.3(3)
C16 C15 C20 C19 0.4(4)
O2 S1 C21 C26 18.6(3)
O1 S1 C21 C26 145.2(2)
N1 S1 C21 C26 -109.4(2)
Ti1 S1 C21 C26 -159.8(2)
O2 S1 C21 C22 -165.5(2)
O1 S1 C21 C22 -38.9(3)
N1 S1 C21 C22 66.5(3)
Ti1 S1 C21 C22 16.1(3)
C26 C21 C22 C23 -0.1(4)
S1 C21 C22 C23 -176.0(2)
C21 C22 C23 C24 1.4(4)
C22 C23 C24 C25 -1.0(4)
C22 C23 C24 C27 176.6(3)
C23 C24 C25 C26 -0.6(5)
C27 C24 C25 C26 -178.2(3)
C22 C21 C26 C25 -1.4(5)
S1 C21 C26 C25 174.4(3)
C24 C25 C26 C21 1.8(5)
O4 S2 C28 C29 143.8(2)
O3 S2 C28 C29 16.4(3)
N2 S2 C28 C29 -102.3(2)
O4 S2 C28 C33 -36.7(2)
O3 S2 C28 C33 -164.1(2)
N2 S2 C28 C33 77.1(2)
C33 C28 C29 C30 1.0(4)
S2 C28 C29 C30 -179.6(2)
C28 C29 C30 C31 -0.7(4)
C29 C30 C31 C32 0.4(4)
C29 C30 C31 C34 -179.7(3)
C30 C31 C32 C33 -0.4(4)
C34 C31 C32 C33 179.7(3)
C31 C32 C33 C28 0.7(4)
C29 C28 C33 C32 -1.0(4)
S2 C28 C33 C32 179.5(2)
C44 C39 C40 C41 0.5(5)
C39 C40 C41 C42 -0.8(5)
C40 C41 C42 C43 0.3(5)
C41 C42 C43 C44 0.5(5)
C40 C39 C44 C43 0.3(5)
C42 C43 C44 C39 -0.8(5)
C50 C45 C46 C47 -1.4(5)
C45 C46 C47 C48 1.1(6)
C46 C47 C48 C49 -0.7(6)
C47 C48 C49 C50 0.6(5)
C46 C45 C50 C49 1.3(5)
C48 C49 C50 C45 -0.9(5)
C56 C51 C52 C53 2.1(7)
C51 C52 C53 C54 -0.9(8)
C52 C53 C54 C55 0.1(8)
C53 C54 C55 C56 -0.4(8)
C54 C55 C56 C51 1.6(7)
C52 C51 C56 C55 -2.4(7)
